data_4343642
loop_
_publ_author_name
'Brown, R.K.'
'Vidusek, D.A.'
'Williams, J.M.'

_publ_section_title
;
 ... Synthesis, crystal structure, and X-ray diffuse scattering studies of
 the new partially oxidized tetracyanoplatinate complex Cs2 (Pt (C N)4)
 (N3)0.25 * 0.5 H2 O
;
_journal_name_full 'Inorganic Chemistry'
_journal_page_first 801
_journal_page_last 804
_journal_volume 18
_journal_year 1979
_chemical_formula_sum 'C4 Cs2 N4.555 Pt'
_chemical_name_systematic 'Cs2 Pt (C N)4 (N3)0.25 (H2 O)0.5'
_space_group_IT_number 117
_symmetry_space_group_name_Hall 'P -4 -2ab'
_symmetry_space_group_name_H-M 'P -4 b 2'
_cell_angle_alpha 90
_cell_angle_beta 90
_cell_angle_gamma 90
_cell_formula_units_Z 4
_cell_length_a 13.089
_cell_length_b 13.089
_cell_length_c 5.754
_cell_volume 985.786
_citation_journal_id_ASTM INOCAJ
_cod_data_source_file Brown_INOCAJ_1979_554.cif
_cod_data_source_block C4Cs2N4.555Pt1
_cod_original_cell_volume 985.7863
_cod_original_formula_sum 'C4 Cs2 N4.555 Pt1'
_cod_database_code 4343642

loop_
_symmetry_equiv_pos_as_xyz
x,y,z
y,-x,-z
-x,-y,z
-y,x,-z
-x+1/2,y+1/2,z
y+1/2,x+1/2,-z
x+1/2,-y+1/2,z
-y+1/2,-x+1/2,-z

loop_
_atom_site_label
_atom_site_type_symbol
_atom_site_fract_x
_atom_site_fract_y
_atom_site_fract_z
_atom_site_occupancy
_atom_site_U_iso_or_equiv
C1 C+2 0.0516 0.1447 -0.014 1 0.0
C2 C+2 0.4423 0.3588 0.515 1 0.0
N3 N 0 0.5 0 0.37 0.0
N1 N+2 0.08 0.2276 -0.004 1 0.0
Cs1 Cs+1 0.8307 0.3307 0 1 0.0
Pt2 Pt+2 0 0 0.5 1 0.0
N2 N+2 0.4092 0.2773 0.506 1 0.0
N4 N 0 0.5 0.214 0.37 0.0
Cs2 Cs+1 0.6551 0.1551 0.5 1 0.0
Pt1 Pt+2 0 0 0 1 0.0
